data_7704490
loop_
_publ_author_name
'Ling, Bo-Kai'
'Zhai, Yuan-Qi'
'Han, Junbo'
'Han, Tian'
'Zheng, Yan-Zhen'

_publ_section_title
;
 A stable dysprosium(iii) complex with a terminal fluoride ligand showing
 high resolution luminescence and slow magnetic relaxation.
;
_journal_issue 21
_journal_name_full 'Dalton transactions (Cambridge, England : 2003)'
_journal_page_first 6969
_journal_page_last 6973
_journal_paper_doi 10.1039/d0dt01146k
_journal_volume 49
_journal_year 2020
_chemical_formula_moiety 'C20 H36 Dy F O8, 2(C5 H9 O2), 4(C H6 N3)'
_chemical_formula_sum 'C34 H78 Dy F N12 O12'
_chemical_formula_weight 1028.58
_space_group_crystal_system monoclinic
_space_group_IT_number 14
_space_group_name_Hall '-P 2ybc'
_space_group_name_H-M_alt 'P 1 21/c 1'
_atom_sites_solution_hydrogens mixed
_audit_creation_date 2020-04-18
_audit_creation_method
;
Olex2 1.2
(compiled 2018.05.29 svn.r3508 for OlexSys, GUI svn.r5506)
;
_audit_update_record
;
2020-04-23 deposited with the CCDC.	2020-05-04 downloaded from the CCDC.
;
_cell_angle_alpha 90
_cell_angle_beta 90.957(2)
_cell_angle_gamma 90
_cell_formula_units_Z 4
_cell_length_a 17.7637(6)
_cell_length_b 13.2461(4)
_cell_length_c 22.5542(7)
_cell_measurement_reflns_used 9948
_cell_measurement_temperature 293(2)
_cell_measurement_theta_max 27.12
_cell_measurement_theta_min 2.29
_cell_volume 5306.3(3)
_computing_data_collection 'SAINT v8.27A (Bruker, 2012)'
_computing_data_reduction 'SAINT v8.27A (Bruker, 2012)'
_computing_molecular_graphics 'Olex2 (Dolomanov et al., 2009)'
_computing_publication_material 'Olex2 (Dolomanov et al., 2009)'
_computing_structure_refinement 'ShelXL (Sheldrick, 2015)'
_diffrn_ambient_temperature 293.0
_diffrn_detector 'Bruker APEX2 area detector'
_diffrn_detector_area_resol_mean 7.9
_diffrn_detector_type 'CCD area detector'
_diffrn_measured_fraction_theta_full 0.998
_diffrn_measured_fraction_theta_max 0.983
_diffrn_measurement_device 'three-circle diffractometer'
_diffrn_measurement_device_type 'Bruker SMART APEX2 area detector'
_diffrn_measurement_method '\w and \f scans'
_diffrn_radiation_monochromator 'mirror optics'
_diffrn_radiation_probe x-ray
_diffrn_radiation_type MoK\a
_diffrn_radiation_wavelength 0.71073
_diffrn_reflns_av_R_equivalents 0.0346
_diffrn_reflns_av_unetI/netI 0.0336
_diffrn_reflns_Laue_measured_fraction_full 0.998
_diffrn_reflns_Laue_measured_fraction_max 0.983
_diffrn_reflns_limit_h_max 23
_diffrn_reflns_limit_h_min -22
_diffrn_reflns_limit_k_max 17
_diffrn_reflns_limit_k_min -17
_diffrn_reflns_limit_l_max 28
_diffrn_reflns_limit_l_min -29
_diffrn_reflns_number 67434
_diffrn_reflns_point_group_measured_fraction_full 0.998
_diffrn_reflns_point_group_measured_fraction_max 0.983
_diffrn_reflns_theta_full 25.242
_diffrn_reflns_theta_max 28.051
_diffrn_reflns_theta_min 1.146
_diffrn_source 'microfocus sealed X-ray tube'
_diffrn_source_type 'Incoatec I\ms'
_diffrn_standards_number 0
_exptl_absorpt_coefficient_mu 1.471
_exptl_absorpt_correction_T_max 0.745
_exptl_absorpt_correction_T_min 0.701
_exptl_absorpt_correction_type multi-scan
_exptl_crystal_colour 'clear light colourless'
_exptl_crystal_colour_lustre clear
_exptl_crystal_colour_modifier light
_exptl_crystal_colour_primary colourless
_exptl_crystal_density_diffrn 1.288
_exptl_crystal_description block
_exptl_crystal_F_000 2148
_exptl_crystal_size_max 0.5
_exptl_crystal_size_mid 0.2
_exptl_crystal_size_min 0.2
_refine_diff_density_max 1.143
_refine_diff_density_min -1.065
_refine_diff_density_rms 0.119
_refine_ls_extinction_method none
_refine_ls_goodness_of_fit_ref 1.046
_refine_ls_hydrogen_treatment constr
_refine_ls_matrix_type full
_refine_ls_number_parameters 659
_refine_ls_number_reflns 12663
_refine_ls_number_restraints 208
_refine_ls_restrained_S_all 1.072
_refine_ls_R_factor_all 0.0750
_refine_ls_R_factor_gt 0.0419
_refine_ls_shift/su_max 0.001
_refine_ls_shift/su_mean 0.000
_refine_ls_structure_factor_coef Fsqd
_refine_ls_weighting_details 'w=1/[\s^2^(Fo^2^)+(0.0836P)^2^+2.8137P] where P=(Fo^2^+2Fc^2^)/3'
_refine_ls_weighting_scheme calc
_refine_ls_wR_factor_gt 0.1151
_refine_ls_wR_factor_ref 0.1420
_reflns_Friedel_coverage 0.000
_reflns_number_gt 8852
_reflns_number_total 12663
_reflns_threshold_expression 'I > 2\s(I)'
_cod_data_source_file d0dt01146k2.cif
_cod_data_source_block 1_293k
_cod_depositor_comments 'Adding full bibliography for 7704487--7704490.cif.'
_cod_database_code 7704490
_shelx_shelxl_version_number 2014/7
_shelx_space_group_comment
;
The symmetry employed for this shelxl refinement is uniquely defined
by the following loop, which should always be used as a source of
symmetry information in preference to the above space-group names.
They are only intended as comments.
;
_shelx_estimated_absorpt_t_max 0.757
_shelx_estimated_absorpt_t_min 0.527
_olex2_refinement_description
;
1. Fixed Uiso
 At 1.2 times of:
  All N(H,H) groups
 At 1.5 times of:
  All C(H,H,H) groups
2. Restrained distances
 O11A-C15
 2.5 with sigma of 0.02
 O11A-C26 = O9A-C26
 1.3 with sigma of 0.02
 O9A-C26
 1.1 with sigma of 0.02
 O9A-O11A
 2 with sigma of 0.02
 O11A-C26
 1.1 with sigma of 0.02
3. Rigid bond restraints
 C23, C31, C24, C13, C1
 with sigma for 1-2 distances of 0.01 and sigma for 1-3 distances of 0.01
 C26, O9A, O11A, C15
 with sigma for 1-2 distances of 0.001 and sigma for 1-3 distances of 0.001
4. Uiso/Uaniso restraints and constraints
C26 \\sim C15 \\sim C25 \\sim C19: within 2A with sigma of 0.01 and sigma for
terminal atoms of 0.02
O9A \\sim C26 \\sim O11A \\sim C19 \\sim C15 \\sim C25: within 2A with sigma of
0.01 and sigma for terminal atoms of 0.02
C15 \\sim O9 \\sim C10 \\sim O11 \\sim C19 \\sim C25 \\sim C26 \\sim O9A \\sim
O11A: within 2A with sigma of 0.01 and sigma for terminal atoms of 0.02
C38 \\sim C37 \\sim C39 \\sim C12 \\sim C36 \\sim C35 \\sim C5: within 2A with
sigma of 0.01 and sigma for terminal atoms of 0.02
C31 \\sim C24 \\sim C13 \\sim C23 \\sim C1: within 2A with sigma of 0.01 and
sigma for terminal atoms of 0.02
C1AA \\sim C23 \\sim C0AA \\sim C31 \\sim C13 \\sim C2AA \\sim C24 \\sim C1:
within 2A with sigma of 0.01 and sigma for terminal atoms of 0.02
O11A \\sim O9A \\sim C26: within 2A with sigma of 0.01 and sigma for terminal
atoms of 0.02
5. Others
 Fixed Sof: O9(0.75) O11(0.75) H10A(0.25) H10B(0.25) H10C(0.25) C23(0.5)
 H23A(0.5) H23B(0.5) H23C(0.5) C24(0.5) H24A(0.5) H24B(0.5) H24C(0.5)
 H26A(0.75) H26B(0.75) H26C(0.75) C27(0.75) H27A(0.75) H27B(0.75) H27C(0.75)
 C29(0.75) H29A(0.75) H29B(0.75) H29C(0.75) C30(0.75) H30A(0.75) H30B(0.75)
 H30C(0.75) C31(0.5) H31A(0.5) H31B(0.5) H31C(0.5) C32(0.25) H32A(0.25)
 H32B(0.25) H32C(0.25) C33(0.25) H33A(0.25) H33B(0.25) H33C(0.25) C34(0.25)
 H34A(0.25) H34B(0.25) H34C(0.25) C37(0.33333) H37A(0.33333) H37B(0.33333)
 H37C(0.33333) C38(0.33333) H38A(0.33333) H38B(0.33333) H38C(0.33333)
 C39(0.33333) H39A(0.33333) H39B(0.33333) H39C(0.33333) O9A(0.25) O11A(0.25)
 C2AA(0.5) H2AA(0.5) H2AB(0.5) H2AC(0.5) C1AA(0.5) H1AA(0.5) H1AB(0.5)
 H1AC(0.5) C0AA(0.5) H0AA(0.5) H0AB(0.5) H0AC(0.5)
6.a Rotating group:
 N8(H8A,H8B)
6.b X=CH2 refined with riding coordinates:
 N1(H1A,H1B), N2(H2A,H2B), N3(H3A,H3B), N4(H4A,H4B), N5(H5A,H5B), N6(H6A,H6B),
 N7(H7A,H7B), N9(H9A,H9B), N10(H10D,H10E), N11(H11A,H11B), N12(H12A,H12B)
6.c Idealised Me refined as rotating group:
 C10(H10A,H10B,H10C), C17(H17A,H17B,H17C), C18(H18A,H18B,H18C), C19(H19A,H19B,
 H19C), C20(H20A,H20B,H20C), C21(H21A,H21B,H21C), C22(H22A,H22B,H22C), C23(H23A,
 H23B,H23C), C24(H24A,H24B,H24C), C25(H25A,H25B,H25C), C26(H26A,H26B,H26C),
 C27(H27A,H27B,H27C), C28(H28A,H28B,H28C), C29(H29A,H29B,H29C), C30(H30A,H30B,
 H30C), C31(H31A,H31B,H31C), C32(H32A,H32B,H32C), C33(H33A,H33B,H33C), C34(H34A,
 H34B,H34C), C35(H35A,H35B,H35C), C36(H36A,H36B,H36C), C37(H37A,H37B,H37C),
 C38(H38A,H38B,H38C), C39(H39A,H39B,H39C), C2AA(H2AA,H2AB,H2AC), C1AA(H1AA,H1AB,
 H1AC), C0AA(H0AA,H0AB,H0AC)
;
_olex2_submission_special_instructions 'No special instructions were received'

loop_
_space_group_symop_operation_xyz
'x, y, z'
'-x, y+1/2, -z+1/2'
'-x, -y, -z'
'x, -y-1/2, z-1/2'

loop_
_atom_site_label
_atom_site_type_symbol
_atom_site_fract_x
_atom_site_fract_y
_atom_site_fract_z
_atom_site_U_iso_or_equiv
_atom_site_adp_type
_atom_site_occupancy
_atom_site_site_symmetry_order
_atom_site_calc_flag
_atom_site_refinement_flags_posn
_atom_site_refinement_flags_adp
_atom_site_refinement_flags_occupancy
_atom_site_disorder_assembly
_atom_site_disorder_group
Dy1 Dy 0.15406(2) 0.92977(2) 0.65464(2) 0.04174(8) Uani 1 1 d . . . . .
F1 F 0.05079(14) 0.99878(19) 0.68924(12) 0.0574(6) Uani 1 1 d . . . . .
O1 O 0.29093(17) 0.8962(2) 0.65013(14) 0.0556(7) Uani 1 1 d . . . . .
O2 O 0.22904(18) 0.9036(3) 0.56600(14) 0.0569(8) Uani 1 1 d . . . . .
O3 O 0.1719(2) 0.7477(2) 0.64853(15) 0.0617(8) Uani 1 1 d . . . . .
O4 O 0.07848(18) 0.8133(2) 0.59706(15) 0.0590(8) Uani 1 1 d . . . . .
O5 O 0.19728(18) 0.9782(3) 0.75327(14) 0.0623(8) Uani 1 1 d . . . . .
O6 O 0.20356(19) 1.0950(2) 0.63781(16) 0.0586(8) Uani 1 1 d . . . . .
O7 O 0.1258(2) 0.8436(3) 0.75355(15) 0.0646(9) Uani 1 1 d . . . . .
O8 O 0.10839(19) 1.0541(2) 0.57842(15) 0.0571(8) Uani 1 1 d . . . . .
O9 O 0.5365(3) 0.3890(4) 0.6977(2) 0.0665(13) Uani 0.75 1 d . U P A 1
O10 O 0.2516(2) 1.5017(3) 0.84820(19) 0.0824(11) Uani 1 1 d . . . . .
O11 O 0.5033(3) 0.2505(3) 0.6500(2) 0.0637(12) Uani 0.75 1 d . U P A 1
N1 N 0.0805(2) 0.9731(3) 0.38036(19) 0.0683(11) Uani 1 1 d . . . . .
H1A H 0.1154 0.9920 0.3568 0.082 Uiso 1 1 calc R . . . .
H1B H 0.0341 0.9776 0.3694 0.082 Uiso 1 1 calc R . . . .
N2 N 0.3514(3) 0.7710(3) 0.7430(2) 0.0760(13) Uani 1 1 d . . . . .
H2A H 0.3914 0.7983 0.7577 0.091 Uiso 1 1 calc R . . . .
H2B H 0.3310 0.7951 0.7111 0.091 Uiso 1 1 calc R . . . .
N3 N 0.3523(2) 0.6552(4) 0.8180(2) 0.0726(12) Uani 1 1 d . . . . .
H3A H 0.3923 0.6822 0.8329 0.087 Uiso 1 1 calc R . . . .
H3B H 0.3324 0.6038 0.8350 0.087 Uiso 1 1 calc R . . . .
N4 N 0.1692(2) 0.9311(3) 0.4494(2) 0.0610(11) Uani 1 1 d . . . . .
H4A H 0.2038 0.9500 0.4256 0.073 Uiso 1 1 calc R . . . .
H4B H 0.1813 0.9079 0.4839 0.073 Uiso 1 1 calc R . . . .
N5 N 0.0446(2) 0.9084(3) 0.4691(2) 0.0622(10) Uani 1 1 d . . . . .
H5A H 0.0560 0.8848 0.5036 0.075 Uiso 1 1 calc R . . . .
H5B H -0.0018 0.9129 0.4580 0.075 Uiso 1 1 calc R . . . .
C1 C 0.2896(2) 0.8884(3) 0.5941(2) 0.0514(10) Uani 1 1 d . U . . .
N6 N 0.3555(3) 1.0226(3) 0.7546(2) 0.0726(12) Uani 1 1 d . . . . .
H6A H 0.3782 0.9869 0.7813 0.087 Uiso 1 1 calc R . . . .
H6B H 0.3076 1.0169 0.7493 0.087 Uiso 1 1 calc R . . . .
C2 C 0.1170(3) 0.7374(3) 0.6127(2) 0.0548(11) Uani 1 1 d . . . . .
C3 C 0.0983(3) 0.9376(3) 0.4332(2) 0.0500(10) Uani 1 1 d . . . . .
N7 N 0.4672(3) 1.0930(4) 0.7311(3) 0.0921(17) Uani 1 1 d . . . . .
H7A H 0.4896 1.0571 0.7578 0.110 Uiso 1 1 calc R . . . .
H7B H 0.4926 1.1342 0.7098 0.110 Uiso 1 1 calc R . . . .
N8 N 0.3604(3) 1.1419(3) 0.6806(2) 0.0791(13) Uani 1 1 d . . . . .
H8A H 0.3883 1.1423 0.6492 0.095 Uiso 1 1 d GR . . . .
H8B H 0.3160 1.1192 0.6701 0.095 Uiso 1 1 d GR . . . .
N9 N -0.1236(3) 0.7005(4) 0.7450(3) 0.1008(19) Uani 1 1 d . . . . .
H9A H -0.1617 0.7347 0.7324 0.121 Uiso 1 1 calc R . . . .
H9B H -0.1292 0.6388 0.7559 0.121 Uiso 1 1 calc R . . . .
C4 C 0.1640(3) 0.9083(4) 0.7810(2) 0.0568(11) Uani 1 1 d . . . . .
N10 N 0.2592(3) 0.6497(4) 0.7472(2) 0.0809(14) Uani 1 1 d . . . . .
H10D H 0.2381 0.6732 0.7155 0.097 Uiso 1 1 calc R . . . .
H10E H 0.2401 0.5983 0.7648 0.097 Uiso 1 1 calc R . . . .
N11 N 0.0019(3) 0.6925(4) 0.7689(2) 0.0860(14) Uani 1 1 d . . . . .
H11A H 0.0451 0.7216 0.7718 0.103 Uiso 1 1 calc R . . . .
H11B H -0.0031 0.6307 0.7799 0.103 Uiso 1 1 calc R . . . .
N12 N -0.0493(3) 0.8366(3) 0.7310(2) 0.0851(16) Uani 1 1 d . . . . .
H12A H -0.0062 0.8659 0.7338 0.102 Uiso 1 1 calc R . . . .
H12B H -0.0877 0.8691 0.7172 0.102 Uiso 1 1 calc R . . . .
C5 C 0.1595(3) 1.1159(3) 0.5948(2) 0.0559(11) Uani 1 1 d . U . . .
C6 C 0.3213(3) 0.6926(4) 0.7690(2) 0.0616(12) Uani 1 1 d . . . . .
C7 C 0.3933(3) 1.0847(4) 0.7226(3) 0.0639(13) Uani 1 1 d . . . . .
C8 C -0.0565(3) 0.7426(4) 0.7477(2) 0.0657(13) Uani 1 1 d . . . . .
C9 C 0.1681(3) 0.9064(4) 0.8487(2) 0.0672(14) Uani 1 1 d . . . . .
C10 C 0.5067(3) 0.3432(5) 0.6544(3) 0.0796(16) Uani 1 1 d . U . . .
H10A H 0.5255 0.2818 0.6376 0.119 Uiso 0.25 1 calc GR . P A 2
H10B H 0.4699 0.3276 0.6837 0.119 Uiso 0.25 1 calc GR . P A 2
H10C H 0.5475 0.3800 0.6725 0.119 Uiso 0.25 1 calc GR . P A 2
C11 C 0.0995(4) 0.6324(4) 0.5887(3) 0.0721(15) Uani 1 1 d . . . . .
C12 C 0.1671(3) 1.2157(4) 0.5622(3) 0.0765(15) Uani 1 1 d . U . . .
C13 C 0.3615(3) 0.8619(5) 0.5617(3) 0.0753(14) Uani 1 1 d . U . . .
O12 O 0.1964(3) 1.3708(4) 0.8120(4) 0.160(3) Uani 1 1 d . . . . .
C14 C 0.2517(3) 1.4112(5) 0.8340(3) 0.0757(15) Uani 1 1 d . . . . .
C15 C 0.4696(6) 0.4087(7) 0.6046(4) 0.117(2) Uani 1 1 d D U . . .
C16 C 0.3222(4) 1.3466(5) 0.8432(3) 0.0859(19) Uani 1 1 d . . . . .
C17 C 0.0916(5) 0.5611(4) 0.6400(3) 0.102(2) Uani 1 1 d . . . . .
H17A H 0.1391 0.5548 0.6605 0.153 Uiso 1 1 calc GR . . . .
H17B H 0.0759 0.4961 0.6255 0.153 Uiso 1 1 calc GR . . . .
H17C H 0.0547 0.5868 0.6667 0.153 Uiso 1 1 calc GR . . . .
C18 C 0.0301(5) 0.6347(6) 0.5512(4) 0.136(4) Uani 1 1 d . . . . .
H18A H -0.0109 0.6606 0.5739 0.203 Uiso 1 1 calc GR . . . .
H18B H 0.0183 0.5675 0.5380 0.203 Uiso 1 1 calc GR . . . .
H18C H 0.0379 0.6774 0.5175 0.203 Uiso 1 1 calc GR . . . .
C19 C 0.4399(6) 0.3472(8) 0.5542(4) 0.141(3) Uani 1 1 d . U . . .
H19A H 0.4803 0.3101 0.5368 0.212 Uiso 1 1 calc GR . . . .
H19B H 0.4173 0.3908 0.5249 0.212 Uiso 1 1 calc GR . . . .
H19C H 0.4027 0.3008 0.5684 0.212 Uiso 1 1 calc GR . . . .
C20 C 0.1704(6) 0.6004(6) 0.5517(4) 0.129(3) Uani 1 1 d . . . . .
H20A H 0.1773 0.6475 0.5199 0.194 Uiso 1 1 calc GR . . . .
H20B H 0.1626 0.5340 0.5356 0.194 Uiso 1 1 calc GR . . . .
H20C H 0.2144 0.6002 0.5770 0.194 Uiso 1 1 calc GR . . . .
C21 C 0.3037(5) 1.2366(6) 0.8520(5) 0.147(4) Uani 1 1 d . . . . .
H21A H 0.2813 1.2275 0.8900 0.220 Uiso 1 1 calc GR . . . .
H21B H 0.3489 1.1972 0.8500 0.220 Uiso 1 1 calc GR . . . .
H21C H 0.2690 1.2150 0.8214 0.220 Uiso 1 1 calc GR . . . .
C22 C 0.3711(6) 1.3638(8) 0.7919(6) 0.177(5) Uani 1 1 d . . . . .
H22A H 0.3435 1.3492 0.7559 0.266 Uiso 1 1 calc GR . . . .
H22B H 0.4143 1.3204 0.7948 0.266 Uiso 1 1 calc GR . . . .
H22C H 0.3872 1.4329 0.7915 0.266 Uiso 1 1 calc GR . . . .
C23 C 0.3509(9) 0.8678(14) 0.4955(7) 0.095(4) Uani 0.5 1 d . U P B 1
H23A H 0.3170 0.8155 0.4825 0.143 Uiso 0.5 1 calc GR . P B 1
H23B H 0.3986 0.8591 0.4768 0.143 Uiso 0.5 1 calc GR . P B 1
H23C H 0.3303 0.9325 0.4849 0.143 Uiso 0.5 1 calc GR . P B 1
C24 C 0.3870(9) 0.7577(13) 0.5832(8) 0.104(4) Uani 0.5 1 d . U P B 1
H24A H 0.4002 0.7610 0.6246 0.157 Uiso 0.5 1 calc GR . P B 1
H24B H 0.4301 0.7366 0.5612 0.157 Uiso 0.5 1 calc GR . P B 1
H24C H 0.3469 0.7100 0.5773 0.157 Uiso 0.5 1 calc GR . P B 1
C25 C 0.3995(7) 0.4566(9) 0.6298(5) 0.176(5) Uani 1 1 d . U . . .
H25A H 0.3666 0.4048 0.6438 0.264 Uiso 1 1 calc GR . . . .
H25B H 0.3741 0.4951 0.5994 0.264 Uiso 1 1 calc GR . . . .
H25C H 0.4135 0.5004 0.6621 0.264 Uiso 1 1 calc GR . . . .
C26 C 0.5137(7) 0.4983(8) 0.5905(5) 0.174(3) Uani 1 1 d D U . . .
H26A H 0.5172 0.5412 0.6247 0.261 Uiso 0.75 1 calc GR . P C 1
H26B H 0.4895 0.5343 0.5585 0.261 Uiso 0.75 1 calc GR . P C 1
H26C H 0.5633 0.4784 0.5789 0.261 Uiso 0.75 1 calc GR . P C 1
C27 C 0.2523(8) 0.9269(11) 0.8681(5) 0.131(5) Uani 0.75 1 d . . P D 2
H27A H 0.2846 0.8791 0.8491 0.197 Uiso 0.75 1 calc GR . P D 2
H27B H 0.2574 0.9200 0.9104 0.197 Uiso 0.75 1 calc GR . P D 2
H27C H 0.2663 0.9941 0.8567 0.197 Uiso 0.75 1 calc GR . P D 2
C28 C 0.3635(6) 1.3862(8) 0.8977(5) 0.168(5) Uani 1 1 d . . . . .
H28A H 0.3769 1.4557 0.8916 0.252 Uiso 1 1 calc GR . . . .
H28B H 0.4083 1.3472 0.9046 0.252 Uiso 1 1 calc GR . . . .
H28C H 0.3315 1.3810 0.9314 0.252 Uiso 1 1 calc GR . . . .
C29 C 0.1176(11) 0.9856(16) 0.8711(6) 0.193(10) Uani 0.75 1 d . . P D 2
H29A H 0.1054 1.0320 0.8396 0.289 Uiso 0.75 1 calc GR . P D 2
H29B H 0.1422 1.0212 0.9030 0.289 Uiso 0.75 1 calc GR . P D 2
H29C H 0.0722 0.9552 0.8852 0.289 Uiso 0.75 1 calc GR . P D 2
C30 C 0.1546(10) 0.7999(9) 0.8728(4) 0.143(5) Uani 0.75 1 d . . P D 2
H30A H 0.1056 0.7770 0.8604 0.214 Uiso 0.75 1 calc GR . P D 2
H30B H 0.1577 0.8011 0.9154 0.214 Uiso 0.75 1 calc GR . P D 2
H30C H 0.1921 0.7549 0.8579 0.214 Uiso 0.75 1 calc GR . P D 2
C31 C 0.4217(8) 0.9410(15) 0.5829(9) 0.113(4) Uani 0.5 1 d . U P B 1
H31A H 0.4016 1.0078 0.5783 0.170 Uiso 0.5 1 calc GR . P B 1
H31B H 0.4661 0.9343 0.5594 0.170 Uiso 0.5 1 calc GR . P B 1
H31C H 0.4344 0.9293 0.6238 0.170 Uiso 0.5 1 calc GR . P B 1
C32 C 0.189(3) 1.011(2) 0.8729(11) 0.102(11) Uani 0.25 1 d . . P D 1
H32A H 0.2286 1.0393 0.8498 0.153 Uiso 0.25 1 calc GR . P D 1
H32B H 0.2057 1.0049 0.9135 0.153 Uiso 0.25 1 calc GR . P D 1
H32C H 0.1457 1.0543 0.8708 0.153 Uiso 0.25 1 calc GR . P D 1
C33 C 0.2287(15) 0.836(2) 0.8667(10) 0.075(6) Uani 0.25 1 d . . P D 1
H33A H 0.2202 0.7717 0.8483 0.113 Uiso 0.25 1 calc GR . P D 1
H33B H 0.2291 0.8286 0.9090 0.113 Uiso 0.25 1 calc GR . P D 1
H33C H 0.2763 0.8627 0.8545 0.113 Uiso 0.25 1 calc GR . P D 1
C34 C 0.0903(12) 0.868(2) 0.8727(8) 0.066(6) Uani 0.25 1 d . . P D 1
H34A H 0.0508 0.9122 0.8598 0.099 Uiso 0.25 1 calc GR . P D 1
H34B H 0.0922 0.8658 0.9153 0.099 Uiso 0.25 1 calc GR . P D 1
H34C H 0.0805 0.8009 0.8577 0.099 Uiso 0.25 1 calc GR . P D 1
C35 C 0.0970(5) 1.2812(5) 0.5794(4) 0.128(3) Uani 1 1 d . U . . .
H35A H 0.0517 1.2440 0.5711 0.192 Uiso 1 1 calc GR . . . .
H35B H 0.0967 1.3425 0.5567 0.192 Uiso 1 1 calc GR . . . .
H35C H 0.0998 1.2972 0.6209 0.192 Uiso 1 1 calc GR . . . .
C36 C 0.1476(5) 1.2006(6) 0.4932(4) 0.128(3) Uani 1 1 d . U . . .
H36A H 0.1818 1.1524 0.4767 0.193 Uiso 1 1 calc GR . . . .
H36B H 0.1525 1.2639 0.4730 0.193 Uiso 1 1 calc GR . . . .
H36C H 0.0969 1.1763 0.4887 0.193 Uiso 1 1 calc GR . . . .
C37 C 0.2365(10) 1.2684(12) 0.5727(10) 0.062(4) Uani 0.3333 1 d . U P E 2
H37A H 0.2420 1.2831 0.6143 0.092 Uiso 0.3333 1 calc GR . P E 2
H37B H 0.2363 1.3303 0.5506 0.092 Uiso 0.3333 1 calc GR . P E 2
H37C H 0.2778 1.2270 0.5604 0.092 Uiso 0.3333 1 calc GR . P E 2
C38 C 0.2505(13) 1.2291(19) 0.5466(12) 0.095(5) Uani 0.3333 1 d . U P E 3
H38A H 0.2810 1.2250 0.5821 0.142 Uiso 0.3333 1 calc GR . P E 3
H38B H 0.2575 1.2938 0.5283 0.142 Uiso 0.3333 1 calc GR . P E 3
H38C H 0.2651 1.1768 0.5196 0.142 Uiso 0.3333 1 calc GR . P E 3
C39 C 0.2111(12) 1.2943(14) 0.6115(11) 0.089(5) Uani 0.3333 1 d . U P E 1
H39A H 0.1741 1.3335 0.6319 0.133 Uiso 0.3333 1 calc GR . P E 1
H39B H 0.2442 1.3387 0.5907 0.133 Uiso 0.3333 1 calc GR . P E 1
H39C H 0.2396 1.2551 0.6397 0.133 Uiso 0.3333 1 calc GR . P E 1
O9A O 0.519(2) 0.567(2) 0.5490(11) 0.207(7) Uani 0.25 1 d D U P F 2
O11A O 0.564(2) 0.534(2) 0.6245(13) 0.214(7) Uani 0.25 1 d D U P F 2
C2AA C 0.4181(9) 0.8042(16) 0.5995(9) 0.112(5) Uani 0.5 1 d . U P B 2
H2AA H 0.4295 0.8421 0.6348 0.169 Uiso 0.5 1 calc GR . P B 2
H2AB H 0.4633 0.7940 0.5776 0.169 Uiso 0.5 1 calc GR . P B 2
H2AC H 0.3973 0.7400 0.6102 0.169 Uiso 0.5 1 calc GR . P B 2
C1AA C 0.3442(11) 0.8008(15) 0.5066(9) 0.125(5) Uani 0.5 1 d . U P B 2
H1AA H 0.3202 0.7387 0.5174 0.187 Uiso 0.5 1 calc GR . P B 2
H1AB H 0.3902 0.7864 0.4864 0.187 Uiso 0.5 1 calc GR . P B 2
H1AC H 0.3112 0.8387 0.4808 0.187 Uiso 0.5 1 calc GR . P B 2
C0AA C 0.3972(11) 0.9637(17) 0.5467(10) 0.130(5) Uani 0.5 1 d . U P B 2
H0AA H 0.3692 0.9948 0.5148 0.195 Uiso 0.5 1 calc GR . P B 2
H0AB H 0.4483 0.9534 0.5348 0.195 Uiso 0.5 1 calc GR . P B 2
H0AC H 0.3965 1.0067 0.5809 0.195 Uiso 0.5 1 calc GR . P B 2

loop_
_atom_site_aniso_label
_atom_site_aniso_U_11
_atom_site_aniso_U_22
_atom_site_aniso_U_33
_atom_site_aniso_U_23
_atom_site_aniso_U_13
_atom_site_aniso_U_12
Dy1 0.04206(12) 0.03585(12) 0.04720(13) 0.00253(7) -0.00220(8) 0.00095(7)
F1 0.0480(14) 0.0597(15) 0.0647(17) -0.0011(12) 0.0033(12) 0.0087(11)
O1 0.0486(18) 0.0628(18) 0.0552(19) 0.0016(14) -0.0047(14) 0.0073(14)
O2 0.0469(18) 0.071(2) 0.0521(18) 0.0063(15) -0.0001(14) 0.0101(15)
O3 0.077(2) 0.0441(17) 0.063(2) 0.0004(13) -0.0184(17) 0.0002(15)
O4 0.0582(19) 0.0503(18) 0.068(2) -0.0026(14) -0.0123(16) -0.0016(14)
O5 0.0536(19) 0.080(2) 0.0529(19) 0.0089(16) 0.0001(15) -0.0095(16)
O6 0.059(2) 0.0460(16) 0.071(2) 0.0052(14) -0.0108(17) -0.0047(14)
O7 0.079(2) 0.058(2) 0.057(2) 0.0105(15) 0.0006(17) -0.0040(17)
O8 0.0570(19) 0.0502(17) 0.064(2) 0.0141(14) -0.0113(15) -0.0036(14)
O9 0.064(3) 0.072(3) 0.062(3) 0.001(2) -0.023(2) -0.013(2)
O10 0.081(3) 0.071(3) 0.096(3) -0.004(2) 0.022(2) 0.010(2)
O11 0.068(3) 0.053(2) 0.070(3) 0.012(2) -0.018(2) -0.020(2)
N1 0.057(3) 0.084(3) 0.064(3) 0.014(2) -0.013(2) -0.001(2)
N2 0.082(3) 0.072(3) 0.073(3) 0.020(2) -0.016(2) 0.002(2)
N3 0.064(3) 0.080(3) 0.074(3) 0.020(2) -0.008(2) 0.008(2)
N4 0.048(2) 0.082(3) 0.052(2) 0.0068(19) -0.0036(18) 0.0055(18)
N5 0.050(2) 0.079(3) 0.058(3) 0.002(2) -0.0018(19) 0.0038(19)
C1 0.044(2) 0.057(2) 0.054(3) 0.0038(19) 0.0022(19) 0.0098(18)
N6 0.057(3) 0.069(3) 0.092(3) 0.008(2) -0.008(2) -0.009(2)
C2 0.068(3) 0.045(2) 0.052(3) -0.0005(18) 0.001(2) -0.008(2)
C3 0.051(3) 0.048(2) 0.051(3) -0.0029(18) -0.005(2) 0.0031(18)
N7 0.057(3) 0.106(4) 0.113(4) 0.027(3) -0.010(3) -0.012(3)
N8 0.070(3) 0.069(3) 0.097(4) 0.013(3) -0.019(3) -0.011(2)
N9 0.089(4) 0.074(3) 0.139(5) 0.027(3) -0.007(3) -0.036(3)
C4 0.048(3) 0.070(3) 0.052(3) 0.008(2) 0.006(2) 0.010(2)
N10 0.081(3) 0.073(3) 0.088(3) 0.017(3) -0.019(3) 0.008(2)
N11 0.096(4) 0.071(3) 0.091(3) 0.018(2) -0.009(3) 0.012(3)
N12 0.066(3) 0.068(3) 0.121(4) 0.041(3) -0.012(3) -0.017(2)
C5 0.052(3) 0.043(2) 0.073(3) 0.015(2) 0.008(2) 0.0052(18)
C6 0.063(3) 0.060(3) 0.062(3) 0.006(2) -0.005(2) 0.016(2)
C7 0.055(3) 0.053(3) 0.083(4) -0.004(2) -0.009(3) -0.009(2)
C8 0.074(3) 0.061(3) 0.062(3) 0.014(2) 0.000(3) -0.011(2)
C9 0.075(4) 0.081(3) 0.046(3) 0.009(2) 0.006(2) 0.004(3)
C10 0.064(3) 0.107(4) 0.067(3) 0.024(3) -0.005(3) -0.022(3)
C11 0.097(4) 0.052(3) 0.066(3) -0.011(2) -0.008(3) -0.009(3)
C12 0.084(3) 0.052(3) 0.094(4) 0.028(3) 0.000(3) -0.001(2)
C13 0.050(3) 0.104(4) 0.072(3) 0.004(3) 0.010(2) 0.020(2)
O12 0.093(4) 0.118(4) 0.265(9) -0.050(5) -0.069(5) 0.003(3)
C14 0.057(3) 0.092(4) 0.078(4) -0.006(3) 0.001(3) -0.002(3)
C15 0.142(5) 0.119(4) 0.090(4) 0.041(4) -0.037(4) -0.041(4)
C16 0.061(3) 0.076(4) 0.121(6) -0.024(4) 0.015(3) 0.009(3)
C17 0.149(7) 0.054(3) 0.104(5) 0.004(3) -0.008(5) -0.027(3)
C18 0.160(8) 0.077(5) 0.167(9) -0.029(5) -0.073(7) -0.024(5)
C19 0.168(8) 0.166(8) 0.088(5) 0.032(5) -0.060(6) -0.038(7)
C20 0.157(8) 0.104(6) 0.127(7) -0.045(5) 0.033(6) -0.011(6)
C21 0.116(7) 0.075(5) 0.250(13) -0.004(6) 0.006(7) 0.017(5)
C22 0.148(9) 0.153(9) 0.234(13) -0.024(9) 0.098(9) 0.016(7)
C23 0.069(6) 0.144(10) 0.074(5) 0.017(7) 0.025(5) 0.035(7)
C24 0.091(9) 0.124(8) 0.099(8) 0.005(7) 0.024(7) 0.066(6)
C25 0.186(10) 0.176(9) 0.165(10) 0.041(8) -0.044(8) 0.059(8)
C26 0.208(8) 0.161(7) 0.150(7) 0.066(5) -0.057(6) -0.094(5)
C27 0.148(12) 0.178(15) 0.066(7) 0.014(7) -0.010(7) -0.004(10)
C28 0.131(8) 0.174(9) 0.196(11) -0.055(9) -0.079(8) 0.060(7)
C29 0.236(19) 0.27(2) 0.074(8) 0.007(11) 0.039(11) 0.171(18)
C30 0.255(18) 0.107(8) 0.067(6) 0.024(6) 0.007(8) -0.028(10)
C31 0.051(6) 0.163(9) 0.127(10) -0.010(8) 0.016(7) -0.001(6)
C32 0.18(3) 0.069(16) 0.052(14) -0.019(11) -0.024(19) -0.02(2)
C33 0.085(17) 0.089(17) 0.051(13) 0.026(11) -0.005(11) 0.009(13)
C34 0.056(12) 0.112(18) 0.031(9) -0.002(10) 0.010(8) -0.017(11)
C35 0.156(7) 0.070(4) 0.158(7) 0.007(5) -0.003(6) 0.024(5)
C36 0.159(7) 0.108(6) 0.118(6) 0.050(5) 0.008(5) -0.017(5)
C37 0.056(8) 0.044(8) 0.085(11) 0.025(7) -0.009(8) -0.022(6)
C38 0.078(9) 0.089(11) 0.118(12) 0.055(9) -0.005(9) -0.022(9)
C39 0.089(10) 0.052(8) 0.123(11) 0.030(8) -0.023(9) -0.023(7)
O9A 0.260(16) 0.150(12) 0.208(12) 0.091(9) -0.060(12) -0.096(10)
O11A 0.246(15) 0.185(13) 0.209(13) 0.055(11) -0.087(10) -0.120(9)
C2AA 0.064(8) 0.160(11) 0.114(9) 0.008(9) 0.010(7) 0.036(7)
C1AA 0.092(8) 0.169(11) 0.114(9) -0.031(9) 0.017(8) 0.035(9)
C0AA 0.098(9) 0.166(10) 0.128(10) 0.019(9) 0.043(8) 0.004(9)

loop_
_atom_type_symbol
_atom_type_description
_atom_type_scat_dispersion_real
_atom_type_scat_dispersion_imag
_atom_type_scat_source
C C 0.0033 0.0016 'International Tables Vol C Tables 4.2.6.8 and 6.1.1.4'
H H 0.0000 0.0000 'International Tables Vol C Tables 4.2.6.8 and 6.1.1.4'
Dy Dy -0.1892 4.4098 'International Tables Vol C Tables 4.2.6.8 and 6.1.1.4'
F F 0.0171 0.0103 'International Tables Vol C Tables 4.2.6.8 and 6.1.1.4'
N N 0.0061 0.0033 'International Tables Vol C Tables 4.2.6.8 and 6.1.1.4'
O O 0.0106 0.0060 'International Tables Vol C Tables 4.2.6.8 and 6.1.1.4'

loop_
_geom_angle_atom_site_label_1
_geom_angle_atom_site_label_2
_geom_angle_atom_site_label_3
_geom_angle
_geom_angle_site_symmetry_1
_geom_angle_site_symmetry_3
_geom_angle_publ_flag
F1 Dy1 O1 155.93(10) . . ?
F1 Dy1 O2 144.71(10) . . ?
F1 Dy1 O3 122.69(11) . . ?
F1 Dy1 O4 89.82(10) . . ?
F1 Dy1 O5 79.54(11) . . ?
F1 Dy1 O6 89.26(11) . . ?
F1 Dy1 O7 72.56(11) . . ?
F1 Dy1 O8 73.05(11) . . ?
F1 Dy1 C1 165.29(11) . . ?
F1 Dy1 C2 107.80(12) . . ?
F1 Dy1 C5 80.89(12) . . ?
O1 Dy1 O7 99.35(11) . . ?
O1 Dy1 O8 113.39(11) . . ?
O1 Dy1 C1 26.45(12) . . ?
O1 Dy1 C2 92.74(13) . . ?
O1 Dy1 C5 95.53(12) . . ?
O2 Dy1 O1 52.56(10) . . ?
O2 Dy1 O7 139.95(11) . . ?
O2 Dy1 O8 72.96(11) . . ?
O2 Dy1 C1 26.13(12) . . ?
O2 Dy1 C2 73.85(13) . . ?
O2 Dy1 C5 73.08(13) . . ?
O3 Dy1 O1 72.01(11) . . ?
O3 Dy1 O2 74.94(12) . . ?
O3 Dy1 O7 68.64(11) . . ?
O3 Dy1 O8 130.73(11) . . ?
O3 Dy1 C1 70.74(13) . . ?
O3 Dy1 C2 26.84(12) . . ?
O3 Dy1 C5 146.60(13) . . ?
O4 Dy1 O1 113.65(11) . . ?
O4 Dy1 O2 76.98(12) . . ?
O4 Dy1 O3 53.67(10) . . ?
O4 Dy1 O5 145.85(11) . . ?
O4 Dy1 O7 93.91(12) . . ?
O4 Dy1 O8 83.12(11) . . ?
O4 Dy1 C1 94.97(13) . . ?
O4 Dy1 C2 26.83(12) . . ?
O4 Dy1 C5 109.03(13) . . ?
O5 Dy1 O1 77.84(11) . . ?
O5 Dy1 O2 128.20(11) . . ?
O5 Dy1 O3 105.91(11) . . ?
O5 Dy1 O7 51.96(11) . . ?
O5 Dy1 O8 123.29(11) . . ?
O5 Dy1 C1 103.51(12) . . ?
O5 Dy1 C2 128.36(13) . . ?
O5 Dy1 C5 101.24(14) . . ?
O6 Dy1 O1 78.12(11) . . ?
O6 Dy1 O2 78.08(12) . . ?
O6 Dy1 O3 148.05(12) . . ?
O6 Dy1 O4 134.69(11) . . ?
O6 Dy1 O5 78.00(12) . . ?
O6 Dy1 O7 128.60(12) . . ?
O6 Dy1 O8 53.50(11) . . ?
O6 Dy1 C1 77.49(13) . . ?
O6 Dy1 C2 150.04(13) . . ?
O6 Dy1 C5 26.62(13) . . ?
O7 Dy1 C1 120.82(12) . . ?
O7 Dy1 C2 80.79(12) . . ?
O7 Dy1 C5 144.75(13) . . ?
O8 Dy1 O7 145.48(12) . . ?
O8 Dy1 C1 93.68(12) . . ?
O8 Dy1 C2 107.19(12) . . ?
O8 Dy1 C5 26.90(12) . . ?
C2 Dy1 C1 81.83(14) . . ?
C2 Dy1 C5 130.32(15) . . ?
C5 Dy1 C1 84.39(13) . . ?
C1 O1 Dy1 93.1(3) . . ?
C1 O2 Dy1 94.8(3) . . ?
C2 O3 Dy1 92.6(3) . . ?
C2 O4 Dy1 93.7(3) . . ?
C4 O5 Dy1 96.7(3) . . ?
C5 O6 Dy1 95.6(3) . . ?
C4 O7 Dy1 90.7(3) . . ?
C5 O8 Dy1 90.1(3) . . ?
O1 C1 Dy1 60.5(2) . . ?
O1 C1 C13 119.7(4) . . ?
O2 C1 Dy1 59.1(2) . . ?
O2 C1 O1 119.5(4) . . ?
O2 C1 C13 120.9(4) . . ?
C13 C1 Dy1 177.7(4) . . ?
O3 C2 Dy1 60.6(2) . . ?
O3 C2 O4 120.0(4) . . ?
O3 C2 C11 118.5(4) . . ?
O4 C2 Dy1 59.5(2) . . ?
O4 C2 C11 121.4(4) . . ?
C11 C2 Dy1 178.0(4) . . ?
N1 C3 N5 119.8(5) . . ?
N4 C3 N1 119.5(5) . . ?
N4 C3 N5 120.7(5) . . ?
O5 C4 Dy1 57.3(2) . . ?
O5 C4 C9 119.4(5) . . ?
O7 C4 Dy1 63.4(3) . . ?
O7 C4 O5 120.7(5) . . ?
O7 C4 C9 119.9(5) . . ?
C9 C4 Dy1 175.2(4) . . ?
O6 C5 Dy1 57.8(2) . . ?
O6 C5 O8 120.7(4) . . ?
O6 C5 C12 120.1(5) . . ?
O8 C5 Dy1 63.0(2) . . ?
O8 C5 C12 119.2(5) . . ?
C12 C5 Dy1 176.8(4) . . ?
N2 C6 N3 120.3(5) . . ?
N2 C6 N10 121.0(5) . . ?
N3 C6 N10 118.7(5) . . ?
N6 C7 N7 119.6(5) . . ?
N6 C7 N8 122.1(5) . . ?
N7 C7 N8 118.2(5) . . ?
N11 C8 N9 120.8(5) . . ?
N12 C8 N9 118.9(6) . . ?
N12 C8 N11 120.3(5) . . ?
C4 C9 C27 107.7(6) . . ?
C4 C9 C30 111.4(6) . . ?
C4 C9 C32 110.4(11) . . ?
C4 C9 C34 108.8(8) . . ?
C29 C9 C4 108.1(7) . . ?
C29 C9 C27 111.2(11) . . ?
C29 C9 C30 115.7(11) . . ?
C30 C9 C27 102.3(9) . . ?
C32 C9 C34 112.3(18) . . ?
C33 C9 C4 107.9(10) . . ?
C33 C9 C32 107(2) . . ?
C33 C9 C34 109.8(15) . . ?
O9 C10 C15 117.3(6) . . ?
O11 C10 O9 124.1(6) . . ?
O11 C10 C15 118.5(6) . . ?
C2 C11 C20 105.8(5) . . ?
C17 C11 C2 108.8(5) . . ?
C17 C11 C20 108.9(6) . . ?
C18 C11 C2 110.3(5) . . ?
C18 C11 C17 111.3(7) . . ?
C18 C11 C20 111.4(7) . . ?
C5 C12 C35 106.5(5) . . ?
C5 C12 C36 110.0(5) . . ?
C5 C12 C38 107.8(9) . . ?
C5 C12 C39 105.1(7) . . ?
C35 C12 C36 98.6(6) . . ?
C35 C12 C39 81.8(9) . . ?
C36 C12 C39 143.1(8) . . ?
C37 C12 C5 115.3(8) . . ?
C37 C12 C35 111.9(10) . . ?
C37 C12 C36 113.1(10) . . ?
C38 C12 C35 139.7(11) . . ?
C38 C12 C36 89.1(11) . . ?
C1 C13 C24 107.7(7) . . ?
C1 C13 C31 105.9(8) . . ?
C1 C13 C0AA 104.9(8) . . ?
C23 C13 C1 111.9(7) . . ?
C23 C13 C24 113.1(10) . . ?
C23 C13 C31 109.9(11) . . ?
C24 C13 C31 108.1(11) . . ?
C2AA C13 C1 113.6(8) . . ?
C2AA C13 C0AA 107.2(12) . . ?
C1AA C13 C1 111.0(8) . . ?
C1AA C13 C2AA 108.5(11) . . ?
C1AA C13 C0AA 111.6(13) . . ?
O10 C14 C16 120.7(6) . . ?
O12 C14 O10 121.7(6) . . ?
O12 C14 C16 117.6(6) . . ?
C19 C15 C10 112.7(7) . . ?
C19 C15 C25 103.4(9) . . ?
C25 C15 C10 107.6(7) . . ?
C26 C15 C10 112.9(7) . . ?
C26 C15 C19 117.6(8) . . ?
C26 C15 C25 100.8(10) . . ?
C21 C16 C14 112.2(6) . . ?
C21 C16 C28 109.5(8) . . ?
C22 C16 C14 107.4(7) . . ?
C22 C16 C21 112.6(7) . . ?
C22 C16 C28 107.5(9) . . ?
C28 C16 C14 107.5(6) . . ?
O9A C26 C15 139.8(14) . . ?
O11A C26 C15 123.3(12) . . ?
O11A C26 O9A 96.9(12) . . ?

loop_
_geom_bond_atom_site_label_1
_geom_bond_atom_site_label_2
_geom_bond_distance
_geom_bond_site_symmetry_2
_geom_bond_publ_flag
Dy1 F1 2.204(2) . ?
Dy1 O1 2.476(3) . ?
Dy1 O2 2.446(3) . ?
Dy1 O3 2.436(3) . ?
Dy1 O4 2.411(3) . ?
Dy1 O5 2.427(3) . ?
Dy1 O6 2.392(3) . ?
Dy1 O7 2.563(3) . ?
Dy1 O8 2.506(3) . ?
O1 C1 1.267(5) . ?
O2 C1 1.256(5) . ?
O3 C2 1.263(5) . ?
O4 C2 1.263(5) . ?
O5 C4 1.268(6) . ?
O6 C5 1.266(6) . ?
O7 C4 1.252(6) . ?
O8 C5 1.273(6) . ?
O9 C10 1.260(7) . ?
O10 C14 1.240(7) . ?
O11 C10 1.233(8) . ?
N1 C3 1.314(6) . ?
N2 C6 1.311(7) . ?
N3 C6 1.322(6) . ?
N4 C3 1.310(6) . ?
N5 C3 1.319(7) . ?
C1 C13 1.523(7) . ?
N6 C7 1.291(7) . ?
C2 C11 1.521(6) . ?
N7 C7 1.328(7) . ?
N8 C7 1.340(7) . ?
N9 C8 1.315(7) . ?
C4 C9 1.527(7) . ?
N10 C6 1.328(7) . ?
N11 C8 1.315(7) . ?
N12 C8 1.308(6) . ?
C5 C12 1.520(6) . ?
C9 C27 1.576(15) . ?
C9 C29 1.475(13) . ?
C9 C30 1.533(11) . ?
C9 C32 1.53(2) . ?
C9 C33 1.47(2) . ?
C9 C34 1.58(2) . ?
C10 C15 1.556(9) . ?
C11 C17 1.501(9) . ?
C11 C18 1.485(9) . ?
C11 C20 1.581(10) . ?
C12 C35 1.571(10) . ?
C12 C36 1.601(10) . ?
C12 C37 1.433(17) . ?
C12 C38 1.54(2) . ?
C12 C39 1.70(2) . ?
C13 C23 1.505(16) . ?
C13 C24 1.529(17) . ?
C13 C31 1.566(18) . ?
C13 C2AA 1.513(18) . ?
C13 C1AA 1.511(19) . ?
C13 C0AA 1.53(2) . ?
O12 C14 1.218(7) . ?
C14 C16 1.529(9) . ?
C15 C19 1.488(11) . ?
C15 C25 1.516(15) . ?
C15 C26 1.460(10) . ?
C16 C21 1.508(10) . ?
C16 C22 1.476(12) . ?
C16 C28 1.514(11) . ?
C26 O9A 1.305(12) . ?
C26 O11A 1.262(12) . ?
